data_4504296
loop_
_publ_author_name
'Wang, Cui-Juan'
'Ma, Hai-Rui'
'Wang, Yao-Yu'
'Liu, Ping'
'Zhou, Li-Jun'
'Shi, Qi-Zhen'
'Peng, Shie-Ming'

_publ_section_title
;
 Subtle Structural Changes in Coordination Chains:&#x00A0; Influence of
 the Flexibility of the Precursor Ligands and of the Solvent
;
_journal_issue 9
_journal_name_full 'Crystal Growth &amp; Design'
_journal_page_first 1811
_journal_paper_doi 10.1021/cg070246g
_journal_volume 7
_journal_year 2007
_chemical_formula_sum 'C20 H20 Cl3 Cu N5 O4'
_chemical_formula_weight 564.31
_chemical_name_systematic
; 
 ? 
;
_space_group_IT_number 15
_symmetry_space_group_name_Hall '-C 2yc'
_symmetry_space_group_name_H-M 'C 1 2/c 1'
_atom_sites_solution_hydrogens geom
_atom_sites_solution_primary direct
_atom_sites_solution_secondary difmap
_audit_creation_method SHELXL-97
_cell_angle_alpha 90.00
_cell_angle_beta 100.237(6)
_cell_angle_gamma 90.00
_cell_formula_units_Z 4
_cell_length_a 17.814(6)
_cell_length_b 8.720(3)
_cell_length_c 18.811(6)
_cell_measurement_temperature 293(2)
_cell_volume 2875.5(17)
_computing_structure_refinement 'SHELXL-97 (Sheldrick, 1997)'
_computing_structure_solution 'SHELXS-97 (Sheldrick, 1990)'
_diffrn_ambient_temperature 293(2)
_diffrn_measured_fraction_theta_full 0.996
_diffrn_measured_fraction_theta_max 0.996
_diffrn_radiation_monochromator graphite
_diffrn_radiation_source 'fine-focus sealed tube'
_diffrn_radiation_type MoK\a
_diffrn_radiation_wavelength 0.71073
_diffrn_reflns_av_R_equivalents 0.0574
_diffrn_reflns_av_sigmaI/netI 0.0771
_diffrn_reflns_limit_h_max 21
_diffrn_reflns_limit_h_min -13
_diffrn_reflns_limit_k_max 10
_diffrn_reflns_limit_k_min -10
_diffrn_reflns_limit_l_max 22
_diffrn_reflns_limit_l_min -22
_diffrn_reflns_number 7339
_diffrn_reflns_theta_full 25.50
_diffrn_reflns_theta_max 25.50
_diffrn_reflns_theta_min 2.61
_exptl_absorpt_coefficient_mu 1.354
_exptl_crystal_density_diffrn 1.579
_exptl_crystal_density_method 'not measured'
_exptl_crystal_F_000 1380
_refine_diff_density_max 1.472
_refine_diff_density_min -0.842
_refine_diff_density_rms 0.132
_refine_ls_extinction_coef 0.0007(10)
_refine_ls_extinction_expression Fc^*^=kFc[1+0.001xFc^2^\l^3^/sin(2\q)]^-1/4^
_refine_ls_extinction_method SHELXL
_refine_ls_goodness_of_fit_ref 1.023
_refine_ls_hydrogen_treatment mixed
_refine_ls_matrix_type full
_refine_ls_number_parameters 184
_refine_ls_number_reflns 2663
_refine_ls_number_restraints 12
_refine_ls_restrained_S_all 1.030
_refine_ls_R_factor_all 0.1276
_refine_ls_R_factor_gt 0.0844
_refine_ls_shift/su_max 0.000
_refine_ls_shift/su_mean 0.000
_refine_ls_structure_factor_coef Fsqd
_refine_ls_weighting_details 'calc w=1/[\s^2^(Fo^2^)+(0.1876P)^2^+0.0000P] where P=(Fo^2^+2Fc^2^)/3'
_refine_ls_weighting_scheme calc
_refine_ls_wR_factor_gt 0.2387
_refine_ls_wR_factor_ref 0.2749
_reflns_number_gt 1641
_reflns_number_total 2663
_reflns_threshold_expression >2sigma(I)
_cod_data_source_file cg070246gsi20070606_092949.cif
_cod_data_source_block wyy3m
_cod_original_cell_volume 2875.6(16)
_cod_database_code 4504296

loop_
_symmetry_equiv_pos_as_xyz
'x, y, z'
'-x, y, -z+1/2'
'x+1/2, y+1/2, z'
'-x+1/2, y+1/2, -z+1/2'
'-x, -y, -z'
'x, -y, z-1/2'
'-x+1/2, -y+1/2, -z'
'x+1/2, -y+1/2, z-1/2'

loop_
_atom_site_label
_atom_site_type_symbol
_atom_site_fract_x
_atom_site_fract_y
_atom_site_fract_z
_atom_site_U_iso_or_equiv
_atom_site_adp_type
_atom_site_occupancy
_atom_site_symmetry_multiplicity
_atom_site_calc_flag
_atom_site_refinement_flags
_atom_site_disorder_assembly
_atom_site_disorder_group
C11 C 0.2327(7) 0.3848(17) 0.3036(7) 0.139(6) Uani 0.888(5) 1 d PD A 1
H11 H 0.2180 0.4741 0.2727 0.167 Uiso 0.888(5) 1 calc PR A 1
Cl1 Cl 0.2324(4) 0.4277(11) 0.3923(3) 0.288(5) Uani 0.888(5) 1 d PD A 1
Cl2 Cl 0.1708(3) 0.2360(7) 0.2801(3) 0.184(2) Uani 0.888(5) 1 d PD A 1
Cl3 Cl 0.3241(2) 0.3229(8) 0.2965(3) 0.187(3) Uani 0.888(5) 1 d PD A 1
C11' C 0.265(2) 0.281(7) 0.349(4) 0.139(6) Uani 0.112(5) 1 d PD A 2
H11' H 0.2846 0.2287 0.3949 0.167 Uiso 0.112(5) 1 calc PR A 2
Cl1' Cl 0.307(3) 0.468(6) 0.350(3) 0.288(5) Uani 0.112(5) 1 d PD A 2
Cl2' Cl 0.164(2) 0.301(5) 0.338(3) 0.184(2) Uani 0.112(5) 1 d PD A 2
Cl3' Cl 0.288(2) 0.175(5) 0.276(2) 0.187(3) Uani 0.112(5) 1 d PD A 2
Cu1 Cu 0.0000 0.5000 0.0000 0.0400(5) Uani 1 2 d S . .
O1 O 0.1012(3) 0.5054(4) 0.0612(2) 0.0455(11) Uani 1 1 d . . .
O2 O 0.1293(3) 0.3449(6) -0.0202(3) 0.0739(16) Uani 1 1 d . . .
N1 N -0.0227(3) 0.3010(5) 0.0465(3) 0.0421(12) Uani 1 1 d . . .
N2 N -0.0580(3) -0.1351(5) 0.1267(3) 0.0456(13) Uani 1 1 d . . .
H2A H -0.0896 -0.1881 0.0965 0.055 Uiso 1 1 calc R . .
N3 N 0.0000 -0.1327(7) 0.2500 0.0389(17) Uani 1 2 d S . .
C1 C -0.0688(4) 0.1952(7) 0.0089(3) 0.0453(15) Uani 1 1 d . . .
H1A H -0.0936 0.2206 -0.0374 0.054 Uiso 1 1 calc R . .
C2 C -0.0813(4) 0.0527(7) 0.0349(3) 0.0439(15) Uani 1 1 d . . .
H2B H -0.1133 -0.0159 0.0063 0.053 Uiso 1 1 calc R . .
C3 C -0.0460(4) 0.0101(6) 0.1045(3) 0.0385(14) Uani 1 1 d . . .
C4 C 0.0025(4) 0.1189(7) 0.1442(3) 0.0443(15) Uani 1 1 d . . .
H4A H 0.0275 0.0973 0.1909 0.053 Uiso 1 1 calc R . .
C5 C 0.0122(4) 0.2578(7) 0.1126(3) 0.0422(15) Uani 1 1 d . . .
H5A H 0.0456 0.3274 0.1390 0.051 Uiso 1 1 calc R . .
C6 C -0.0273(4) -0.2128(6) 0.1907(3) 0.0444(16) Uani 1 1 d . . .
C7 C -0.0296(5) -0.3716(7) 0.1878(4) 0.063(2) Uani 1 1 d . . .
H7A H -0.0503 -0.4234 0.1456 0.076 Uiso 1 1 calc R . .
C8 C 0.0000 -0.4488(12) 0.2500 0.078(4) Uani 1 2 d S . .
H8A H 0.0000 -0.5554 0.2500 0.094 Uiso 1 2 calc SR . .
C9 C 0.2260(5) 0.4066(11) 0.0778(5) 0.084(3) Uani 1 1 d . . .
H9A H 0.2554 0.3371 0.0543 0.127 Uiso 1 1 calc R . .
H9B H 0.2241 0.3697 0.1256 0.127 Uiso 1 1 calc R . .
H9C H 0.2494 0.5062 0.0810 0.127 Uiso 1 1 calc R . .
C10 C 0.1480(4) 0.4173(7) 0.0360(3) 0.0492(17) Uani 1 1 d . . .

loop_
_atom_site_aniso_label
_atom_site_aniso_U_11
_atom_site_aniso_U_22
_atom_site_aniso_U_33
_atom_site_aniso_U_23
_atom_site_aniso_U_13
_atom_site_aniso_U_12
C11 0.125(13) 0.151(15) 0.137(14) 0.011(10) 0.012(10) -0.017(10)
Cl1 0.196(6) 0.476(11) 0.178(5) -0.194(7) -0.004(4) 0.099(7)
Cl2 0.146(4) 0.194(5) 0.193(6) 0.000(4) -0.025(4) -0.047(3)
Cl3 0.091(3) 0.300(8) 0.176(5) 0.011(5) 0.039(3) 0.001(4)
C11' 0.125(13) 0.151(15) 0.137(14) 0.011(10) 0.012(10) -0.017(10)
Cl1' 0.196(6) 0.476(11) 0.178(5) -0.194(7) -0.004(4) 0.099(7)
Cl2' 0.146(4) 0.194(5) 0.193(6) 0.000(4) -0.025(4) -0.047(3)
Cl3' 0.091(3) 0.300(8) 0.176(5) 0.011(5) 0.039(3) 0.001(4)
Cu1 0.0532(8) 0.0298(6) 0.0369(7) 0.0050(4) 0.0074(5) -0.0017(5)
O1 0.057(3) 0.034(2) 0.045(2) 0.0027(18) 0.007(2) -0.001(2)
O2 0.087(4) 0.078(4) 0.056(3) -0.026(3) 0.011(3) -0.015(3)
N1 0.057(3) 0.027(2) 0.041(3) 0.007(2) 0.006(2) -0.002(2)
N2 0.072(4) 0.029(3) 0.033(3) 0.003(2) 0.003(3) -0.009(2)
N3 0.063(5) 0.024(3) 0.031(4) 0.000 0.012(3) 0.000
C1 0.052(4) 0.046(4) 0.037(3) 0.009(3) 0.003(3) -0.004(3)
C2 0.057(4) 0.033(3) 0.040(3) 0.000(3) 0.004(3) -0.006(3)
C3 0.050(4) 0.031(3) 0.037(3) 0.001(3) 0.013(3) 0.002(3)
C4 0.063(4) 0.039(3) 0.029(3) 0.004(3) 0.005(3) -0.005(3)
C5 0.052(4) 0.034(3) 0.041(3) -0.001(3) 0.009(3) -0.004(3)
C6 0.071(5) 0.032(3) 0.031(3) 0.004(2) 0.012(3) -0.005(3)
C7 0.117(7) 0.032(3) 0.039(4) -0.010(3) 0.011(4) -0.008(4)
C8 0.167(13) 0.026(4) 0.037(5) 0.000 0.003(7) 0.000
C9 0.068(6) 0.092(7) 0.086(6) -0.025(5) -0.006(5) 0.021(5)
C10 0.064(5) 0.044(4) 0.039(3) -0.004(3) 0.007(3) -0.006(3)

loop_
_atom_type_symbol
_atom_type_description
_atom_type_scat_dispersion_real
_atom_type_scat_dispersion_imag
_atom_type_scat_source
C C 0.0033 0.0016 'International Tables Vol C Tables 4.2.6.8 and 6.1.1.4'
H H 0.0000 0.0000 'International Tables Vol C Tables 4.2.6.8 and 6.1.1.4'
N N 0.0061 0.0033 'International Tables Vol C Tables 4.2.6.8 and 6.1.1.4'
O O 0.0106 0.0060 'International Tables Vol C Tables 4.2.6.8 and 6.1.1.4'
Cu Cu 0.3201 1.2651 'International Tables Vol C Tables 4.2.6.8 and 6.1.1.4'
Cl Cl 0.1484 0.1585 'International Tables Vol C Tables 4.2.6.8 and 6.1.1.4'

loop_
_geom_angle_atom_site_label_1
_geom_angle_atom_site_label_2
_geom_angle_atom_site_label_3
_geom_angle
_geom_angle_site_symmetry_1
_geom_angle_site_symmetry_3
Cl2 C11 Cl1 107.8(8) . .
Cl2 C11 Cl3 108.3(8) . .
Cl1 C11 Cl3 107.9(8) . .
Cl2 C11 H11 110.9 . .
Cl1 C11 H11 110.9 . .
Cl3 C11 H11 110.9 . .
Cl3' C11' Cl2' 109(3) . .
Cl3' C11' Cl1' 109(3) . .
Cl2' C11' Cl1' 109(3) . .
Cl3' C11' H11' 110.0 . .
Cl2' C11' H11' 110.0 . .
Cl1' C11' H11' 110.0 . .
O1 Cu1 O1 180.0 . 5_565
O1 Cu1 N1 90.05(19) . .
O1 Cu1 N1 89.96(19) 5_565 .
O1 Cu1 N1 89.95(19) . 5_565
O1 Cu1 N1 90.05(19) 5_565 5_565
N1 Cu1 N1 180.0 . 5_565
C10 O1 Cu1 111.0(4) . .
C5 N1 C1 115.7(5) . .
C5 N1 Cu1 123.2(4) . .
C1 N1 Cu1 120.8(4) . .
C3 N2 C6 130.8(5) . .
C3 N2 H2A 114.6 . .
C6 N2 H2A 114.6 . .
C6 N3 C6 116.8(7) 2 .
N1 C1 C2 123.7(6) . .
N1 C1 H1A 118.1 . .
C2 C1 H1A 118.1 . .
C1 C2 C3 120.2(6) . .
C1 C2 H2B 119.9 . .
C3 C2 H2B 119.9 . .
N2 C3 C2 117.8(6) . .
N2 C3 C4 125.4(6) . .
C2 C3 C4 116.7(5) . .
C5 C4 C3 118.5(6) . .
C5 C4 H4A 120.7 . .
C3 C4 H4A 120.7 . .
N1 C5 C4 125.1(6) . .
N1 C5 H5A 117.4 . .
C4 C5 H5A 117.4 . .
N3 C6 C7 124.1(6) . .
N3 C6 N2 119.5(5) . .
C7 C6 N2 116.3(6) . .
C8 C7 C6 116.9(7) . .
C8 C7 H7A 121.6 . .
C6 C7 H7A 121.6 . .
C7 C8 C7 121.2(9) 2 .
C7 C8 H8A 119.4 2 .
C7 C8 H8A 119.4 . .
C10 C9 H9A 109.5 . .
C10 C9 H9B 109.5 . .
H9A C9 H9B 109.5 . .
C10 C9 H9C 109.5 . .
H9A C9 H9C 109.5 . .
H9B C9 H9C 109.5 . .
O2 C10 O1 122.0(7) . .
O2 C10 C9 121.0(7) . .
O1 C10 C9 117.0(6) . .

loop_
_geom_bond_atom_site_label_1
_geom_bond_atom_site_label_2
_geom_bond_distance
_geom_bond_site_symmetry_2
C11 Cl2 1.710(13) .
C11 Cl1 1.710(13) .
C11 Cl3 1.742(13) .
C11 H11 0.9800 .
C11' Cl3' 1.77(2) .
C11' Cl2' 1.78(2) .
C11' Cl1' 1.79(2) .
C11' H11' 0.9800 .
Cu1 O1 1.960(5) .
Cu1 O1 1.960(5) 5_565
Cu1 N1 2.016(4) .
Cu1 N1 2.016(4) 5_565
O1 C10 1.285(8) .
O2 C10 1.227(8) .
N1 C5 1.342(8) .
N1 C1 1.349(8) .
N2 C3 1.362(7) .
N2 C6 1.405(7) .
N2 H2A 0.8600 .
N3 C6 1.332(7) 2
N3 C6 1.332(7) .
C1 C2 1.369(8) .
C1 H1A 0.9300 .
C2 C3 1.397(9) .
C2 H2B 0.9300 .
C3 C4 1.406(8) .
C4 C5 1.374(8) .
C4 H4A 0.9300 .
C5 H5A 0.9300 .
C6 C7 1.386(8) .
C7 C8 1.371(8) .
C7 H7A 0.9300 .
C8 C7 1.371(8) 2
C8 H8A 0.9300 .
C9 C10 1.473(11) .
C9 H9A 0.9600 .
C9 H9B 0.9600 .
C9 H9C 0.9600 .

loop_
_geom_hbond_atom_site_label_D
_geom_hbond_atom_site_label_H
_geom_hbond_atom_site_label_A
_geom_hbond_distance_DH
_geom_hbond_distance_HA
_geom_hbond_distance_DA
_geom_hbond_angle_DHA
_geom_hbond_site_symmetry_A
N2 H2A O2 0.86 2.02 2.840(7) 159.9 5

loop_
_geom_torsion_atom_site_label_1
_geom_torsion_atom_site_label_2
_geom_torsion_atom_site_label_3
_geom_torsion_atom_site_label_4
_geom_torsion
_geom_torsion_site_symmetry_1
_geom_torsion_site_symmetry_4
O1 Cu1 O1 C10 -98(3) 5_565 .
N1 Cu1 O1 C10 80.0(4) . .
N1 Cu1 O1 C10 -99.9(4) 5_565 .
O1 Cu1 N1 C5 23.9(5) . .
O1 Cu1 N1 C5 -156.1(5) 5_565 .
N1 Cu1 N1 C5 100.6(13) 5_565 .
O1 Cu1 N1 C1 -148.8(5) . .
O1 Cu1 N1 C1 31.2(5) 5_565 .
N1 Cu1 N1 C1 -72.0(14) 5_565 .
C5 N1 C1 C2 0.8(9) . .
Cu1 N1 C1 C2 174.0(5) . .
N1 C1 C2 C3 0.7(10) . .
C6 N2 C3 C2 175.7(6) . .
C6 N2 C3 C4 -0.5(10) . .
C1 C2 C3 N2 -177.5(6) . .
C1 C2 C3 C4 -1.0(9) . .
N2 C3 C4 C5 176.1(6) . .
C2 C3 C4 C5 -0.2(9) . .
C1 N1 C5 C4 -2.1(9) . .
Cu1 N1 C5 C4 -175.1(5) . .
C3 C4 C5 N1 1.8(10) . .
C6 N3 C6 C7 0.9(5) 2 .
C6 N3 C6 N2 179.0(7) 2 .
C3 N2 C6 N3 23.1(10) . .
C3 N2 C6 C7 -158.6(7) . .
N3 C6 C7 C8 -1.7(10) . .
N2 C6 C7 C8 -179.8(5) . .
C6 C7 C8 C7 0.8(5) . 2
Cu1 O1 C10 O2 1.7(8) . .
Cu1 O1 C10 C9 -178.3(5) . .
